data_7156186
loop_
_publ_author_name
'Das, Ranajit'
'Banerjee, Mainak'
'Rai, Rakesh Kumar'
'Karri, Ramesh'
'Roy, Gouriprasanna'

_publ_section_title
;
 Metal-free C(sp<sup>2</sup>)-H functionalization of azoles:
 K<sub>2</sub>CO<sub>3</sub>/I<sub>2</sub>-mediated oxidation, imination,
 and amination.
;
_journal_issue 23
_journal_name_full 'Organic &amp; biomolecular chemistry'
_journal_page_first 4243
_journal_page_last 4260
_journal_paper_doi 10.1039/c8ob00535d
_journal_volume 16
_journal_year 2018
_chemical_formula_sum 'C21 H14 Cl N3 O'
_chemical_formula_weight 359.8141
_space_group_crystal_system monoclinic
_space_group_IT_number 14
_space_group_name_Hall '-P 2yn'
_space_group_name_H-M_alt 'P 1 21/n 1'
_symmetry_space_group_name_Hall '-P 2yn'
_symmetry_space_group_name_H-M 'P 1 21/n 1'
_atom_sites_solution_hydrogens geom
_audit_creation_method SHELXL-2014/7
_audit_update_record
;
2017-11-27 deposited with the CCDC.
2018-04-03 downloaded from the CCDC.
;
_cell_angle_alpha 90
_cell_angle_beta 93.39(2)
_cell_angle_gamma 90
_cell_formula_units_Z 4
_cell_length_a 5.070(4)
_cell_length_b 20.668(16)
_cell_length_c 16.000(13)
_cell_measurement_reflns_used 3544
_cell_measurement_temperature 297(2)
_cell_measurement_theta_max 22.67
_cell_measurement_theta_min 2.35
_cell_volume 1674(2)
_computing_structure_refinement 'SHELXL-2014/7 (Sheldrick, 2014)'
_diffrn_ambient_temperature 297(2)
_diffrn_measured_fraction_theta_full 0.994
_diffrn_measured_fraction_theta_max 0.991
_diffrn_measurement_device_type 'Photon area detector'
_diffrn_radiation_type MoK\a
_diffrn_radiation_wavelength 0.71073
_diffrn_reflns_av_R_equivalents 0.0748
_diffrn_reflns_av_unetI/netI 0.0807
_diffrn_reflns_Laue_measured_fraction_full 0.994
_diffrn_reflns_Laue_measured_fraction_max 0.991
_diffrn_reflns_limit_h_max 6
_diffrn_reflns_limit_h_min -6
_diffrn_reflns_limit_k_max 24
_diffrn_reflns_limit_k_min -25
_diffrn_reflns_limit_l_max 19
_diffrn_reflns_limit_l_min -19
_diffrn_reflns_number 14899
_diffrn_reflns_point_group_measured_fraction_full 0.994
_diffrn_reflns_point_group_measured_fraction_max 0.991
_diffrn_reflns_theta_full 25.242
_diffrn_reflns_theta_max 25.663
_diffrn_reflns_theta_min 2.347
_diffrn_source X-Ray
_exptl_absorpt_coefficient_mu 0.244
_exptl_crystal_colour white
_exptl_crystal_density_diffrn 1.428
_exptl_crystal_description Needle
_exptl_crystal_F_000 858
_exptl_crystal_size_max 0.239
_exptl_crystal_size_mid 0.083
_exptl_crystal_size_min 0.044
_refine_diff_density_max 0.752
_refine_diff_density_min -0.384
_refine_diff_density_rms 0.095
_refine_ls_extinction_coef 0.009(6)
_refine_ls_extinction_expression Fc^*^=kFc[1+0.001xFc^2^\l^3^/sin(2\q)]^-1/4^
_refine_ls_extinction_method 'SHELXL-2014/7 (Sheldrick 2014'
_refine_ls_goodness_of_fit_ref 1.118
_refine_ls_hydrogen_treatment constr
_refine_ls_matrix_type full
_refine_ls_number_parameters 236
_refine_ls_number_reflns 3144
_refine_ls_number_restraints 0
_refine_ls_restrained_S_all 1.118
_refine_ls_R_factor_all 0.2245
_refine_ls_R_factor_gt 0.1177
_refine_ls_shift/su_max 0.000
_refine_ls_shift/su_mean 0.000
_refine_ls_structure_factor_coef Fsqd
_refine_ls_weighting_details 'w=1/[\s^2^(Fo^2^)+(0.2000P)^2^] where P=(Fo^2^+2Fc^2^)/3'
_refine_ls_weighting_scheme calc
_refine_ls_wR_factor_gt 0.3100
_refine_ls_wR_factor_ref 0.3965
_reflns_Friedel_coverage 0.000
_reflns_number_gt 1213
_reflns_number_total 3144
_reflns_threshold_expression 'I > 2\s(I)'
_cod_data_source_file c8ob00535d2.cif
_cod_data_source_block 7_a
_cod_depositor_comments 'Adding full bibliography for 7156181--7156186.cif.'
_cod_database_code 7156186
_shelx_shelxl_version_number 2014/7
_shelx_space_group_comment
;
The symmetry employed for this shelxl refinement is uniquely defined
by the following loop, which should always be used as a source of
symmetry information in preference to the above space-group names.
They are only intended as comments.
;
_shelx_estimated_absorpt_t_min 0.800
_shelx_estimated_absorpt_t_max 0.958

loop_
_space_group_symop_operation_xyz
'x, y, z'
'-x+1/2, y+1/2, -z+1/2'
'-x, -y, -z'
'x-1/2, -y-1/2, z-1/2'

loop_
_atom_site_label
_atom_site_type_symbol
_atom_site_fract_x
_atom_site_fract_y
_atom_site_fract_z
_atom_site_U_iso_or_equiv
_atom_site_adp_type
_atom_site_occupancy
_atom_site_site_symmetry_order
_atom_site_calc_flag
_atom_site_refinement_flags_posn
_atom_site_refinement_flags_adp
Cl1 Cl 1.3402(5) 0.05599(11) 0.34460(15) 0.1249(11) Uani 1 1 d . .
O1 O 0.6171(10) 0.1726(2) 0.6535(3) 0.0949(16) Uani 1 1 d . .
N2 N 0.4801(11) 0.2347(3) 0.5410(3) 0.0799(17) Uani 1 1 d . .
N3 N 0.6414(12) 0.2246(3) 0.4031(4) 0.0855(17) Uani 1 1 d . .
N1 N 0.3051(12) 0.2976(3) 0.4399(4) 0.0846(17) Uani 1 1 d . .
C7 C 0.6379(14) 0.1860(3) 0.5792(4) 0.0774(19) Uani 1 1 d . .
C8 C 0.2901(13) 0.2733(3) 0.5782(4) 0.0784(19) Uani 1 1 d . .
C5 C 0.8060(14) 0.1755(3) 0.4359(4) 0.0794(19) Uani 1 1 d . .
C6 C 0.8121(13) 0.1558(3) 0.5201(4) 0.0758(19) Uani 1 1 d . .
C00A C 0.4893(15) 0.2512(3) 0.4559(4) 0.0777(19) Uani 1 1 d . .
C13 C 0.1764(14) 0.3121(3) 0.5127(5) 0.0789(19) Uani 1 1 d . .
C15 C 0.4317(15) 0.3852(3) 0.3431(4) 0.083(2) Uani 1 1 d . .
C4 C 0.9757(14) 0.1452(4) 0.3825(5) 0.086(2) Uani 1 1 d . .
H4 H 0.9780 0.1582 0.3269 0.104 Uiso 1 1 calc R U
C1 C 0.9780(15) 0.1050(3) 0.5483(5) 0.089(2) Uani 1 1 d . .
H1 H 0.9742 0.0913 0.6035 0.107 Uiso 1 1 calc R U
C16 C 0.6048(16) 0.3837(4) 0.2793(4) 0.093(2) Uani 1 1 d . .
H16 H 0.6136 0.3476 0.2449 0.112 Uiso 1 1 calc R U
C20 C 0.4213(16) 0.4392(4) 0.3932(5) 0.096(2) Uani 1 1 d . .
H20 H 0.3041 0.4407 0.4357 0.115 Uiso 1 1 calc R U
C9 C 0.2084(16) 0.2776(4) 0.6584(5) 0.092(2) Uani 1 1 d . .
H9 H 0.2870 0.2528 0.7015 0.110 Uiso 1 1 calc R U
C2 C 1.1455(16) 0.0751(3) 0.4964(5) 0.094(2) Uani 1 1 d . .
H2 H 1.2587 0.0422 0.5156 0.113 Uiso 1 1 calc R U
C12 C -0.0229(16) 0.3549(4) 0.5287(5) 0.094(2) Uani 1 1 d . .
H12 H -0.0985 0.3812 0.4866 0.113 Uiso 1 1 calc R U
C14 C 0.2566(16) 0.3270(4) 0.3568(4) 0.099(2) Uani 1 1 d . .
H14A H 0.0731 0.3403 0.3500 0.119 Uiso 1 1 calc R U
H14B H 0.2865 0.2948 0.3143 0.119 Uiso 1 1 calc R U
C3 C 1.1389(16) 0.0964(4) 0.4119(5) 0.096(2) Uani 1 1 d . .
C19 C 0.5869(19) 0.4915(4) 0.3800(5) 0.103(3) Uani 1 1 d . .
H19 H 0.5802 0.5276 0.4143 0.124 Uiso 1 1 calc R U
C10 C 0.0050(18) 0.3201(4) 0.6726(5) 0.105(2) Uani 1 1 d . .
H10 H -0.0576 0.3235 0.7259 0.126 Uiso 1 1 calc R U
C11 C -0.1060(16) 0.3577(4) 0.6079(6) 0.101(2) Uani 1 1 d . .
H11 H -0.2424 0.3859 0.6191 0.121 Uiso 1 1 calc R U
C17 C 0.7676(18) 0.4380(4) 0.2674(5) 0.103(3) Uani 1 1 d . .
H17 H 0.8833 0.4377 0.2244 0.124 Uiso 1 1 calc R U
C18 C 0.7571(18) 0.4906(4) 0.3180(6) 0.107(3) Uani 1 1 d . .
H18 H 0.8667 0.5259 0.3101 0.128 Uiso 1 1 calc R U

loop_
_atom_site_aniso_label
_atom_site_aniso_U_11
_atom_site_aniso_U_22
_atom_site_aniso_U_33
_atom_site_aniso_U_23
_atom_site_aniso_U_13
_atom_site_aniso_U_12
Cl1 0.135(2) 0.0984(18) 0.145(2) -0.0192(13) 0.0397(16) 0.0089(13)
O1 0.123(4) 0.090(4) 0.071(3) 0.013(3) 0.003(3) 0.006(3)
N2 0.105(4) 0.063(4) 0.072(4) -0.004(3) 0.004(3) -0.005(3)
N3 0.100(4) 0.074(4) 0.081(4) 0.005(3) -0.005(3) 0.001(3)
N1 0.104(4) 0.065(4) 0.084(4) 0.009(3) -0.003(3) 0.005(3)
C7 0.094(5) 0.055(4) 0.082(5) 0.001(4) -0.009(4) 0.003(4)
C8 0.082(5) 0.061(4) 0.093(5) -0.010(4) 0.006(4) -0.008(4)
C5 0.102(5) 0.060(4) 0.076(4) -0.002(4) 0.001(4) -0.008(4)
C6 0.087(5) 0.057(4) 0.082(5) 0.001(3) 0.002(4) -0.005(4)
C00A 0.102(5) 0.058(4) 0.072(5) 0.001(4) -0.002(4) -0.004(4)
C13 0.087(5) 0.059(4) 0.090(5) 0.006(4) -0.001(4) -0.008(4)
C15 0.103(5) 0.063(4) 0.081(5) 0.008(4) -0.010(4) 0.003(4)
C4 0.100(5) 0.073(5) 0.088(5) 0.004(4) 0.019(4) -0.007(4)
C1 0.106(6) 0.069(5) 0.092(5) 0.006(4) -0.004(4) 0.000(4)
C16 0.123(6) 0.076(5) 0.079(5) 0.004(4) -0.001(4) 0.007(5)
C20 0.125(6) 0.073(5) 0.091(5) 0.000(4) 0.011(4) 0.003(5)
C9 0.111(6) 0.076(5) 0.090(5) -0.003(4) 0.020(4) -0.003(4)
C2 0.110(6) 0.068(5) 0.105(6) -0.001(4) 0.007(5) 0.000(4)
C12 0.098(6) 0.067(5) 0.117(7) 0.003(4) 0.002(5) 0.001(4)
C14 0.130(6) 0.085(5) 0.079(5) 0.014(4) -0.019(4) -0.001(5)
C3 0.106(6) 0.068(5) 0.115(6) -0.018(4) 0.017(5) -0.021(4)
C19 0.143(7) 0.078(6) 0.088(5) -0.009(4) -0.001(5) 0.001(5)
C10 0.129(7) 0.082(6) 0.106(6) -0.013(5) 0.027(5) -0.014(5)
C11 0.097(6) 0.067(5) 0.139(7) -0.005(5) 0.015(5) -0.002(4)
C17 0.130(7) 0.084(6) 0.097(6) 0.006(5) 0.008(5) 0.001(5)
C18 0.134(7) 0.072(6) 0.112(6) 0.008(5) -0.005(6) -0.011(5)

loop_
_atom_type_symbol
_atom_type_description
_atom_type_scat_dispersion_real
_atom_type_scat_dispersion_imag
_atom_type_scat_source
C C 0.0033 0.0016 'International Tables Vol C Tables 4.2.6.8 and 6.1.1.4'
H H 0.0000 0.0000 'International Tables Vol C Tables 4.2.6.8 and 6.1.1.4'
Cl Cl 0.1484 0.1585 'International Tables Vol C Tables 4.2.6.8 and 6.1.1.4'
N N 0.0061 0.0033 'International Tables Vol C Tables 4.2.6.8 and 6.1.1.4'
O O 0.0106 0.0060 'International Tables Vol C Tables 4.2.6.8 and 6.1.1.4'

loop_
_geom_angle_atom_site_label_1
_geom_angle_atom_site_label_2
_geom_angle_atom_site_label_3
_geom_angle
C7 N2 C00A 123.0(6)
C7 N2 C8 127.5(6)
C00A N2 C8 109.5(6)
C00A N3 C5 115.4(6)
C00A N1 C13 110.2(6)
C00A N1 C14 122.8(6)
C13 N1 C14 127.1(6)
O1 C7 N2 120.2(6)
O1 C7 C6 127.9(6)
N2 C7 C6 111.9(6)
C9 C8 N2 133.0(7)
C9 C8 C13 121.5(7)
N2 C8 C13 105.5(6)
C4 C5 N3 118.2(7)
C4 C5 C6 118.5(7)
N3 C5 C6 123.3(7)
C1 C6 C5 120.2(7)
C1 C6 C7 118.9(6)
C5 C6 C7 120.9(6)
N3 C00A N1 127.4(6)
N3 C00A N2 125.5(7)
N1 C00A N2 107.1(6)
C12 C13 N1 132.4(7)
C12 C13 C8 119.8(7)
N1 C13 C8 107.8(6)
C20 C15 C16 119.6(7)
C20 C15 C14 121.0(7)
C16 C15 C14 119.4(7)
C3 C4 C5 120.1(7)
C3 C4 H4 120.0
C5 C4 H4 120.0
C2 C1 C6 121.6(7)
C2 C1 H1 119.2
C6 C1 H1 119.2
C15 C16 C17 118.9(7)
C15 C16 H16 120.5
C17 C16 H16 120.5
C15 C20 C19 119.8(8)
C15 C20 H20 120.1
C19 C20 H20 120.1
C8 C9 C10 117.6(7)
C8 C9 H9 121.2
C10 C9 H9 121.2
C1 C2 C3 117.1(7)
C1 C2 H2 121.4
C3 C2 H2 121.4
C11 C12 C13 118.1(7)
C11 C12 H12 120.9
C13 C12 H12 120.9
N1 C14 C15 112.9(6)
N1 C14 H14A 109.0
C15 C14 H14A 109.0
N1 C14 H14B 109.0
C15 C14 H14B 109.0
H14A C14 H14B 107.8
C4 C3 C2 122.4(7)
C4 C3 Cl1 120.3(7)
C2 C3 Cl1 117.3(7)
C18 C19 C20 121.2(8)
C18 C19 H19 119.4
C20 C19 H19 119.4
C9 C10 C11 120.4(8)
C9 C10 H10 119.8
C11 C10 H10 119.8
C12 C11 C10 122.5(8)
C12 C11 H11 118.7
C10 C11 H11 118.7
C18 C17 C16 120.7(8)
C18 C17 H17 119.6
C16 C17 H17 119.6
C19 C18 C17 119.8(8)
C19 C18 H18 120.1
C17 C18 H18 120.1

loop_
_geom_bond_atom_site_label_1
_geom_bond_atom_site_label_2
_geom_bond_distance
Cl1 C3 1.741(8)
O1 C7 1.231(7)
N2 C7 1.402(8)
N2 C00A 1.407(8)
N2 C8 1.409(8)
N3 C00A 1.298(8)
N3 C5 1.396(9)
N1 C00A 1.352(8)
N1 C13 1.401(9)
N1 C14 1.470(8)
C7 C6 1.470(9)
C8 C9 1.375(9)
C8 C13 1.415(9)
C5 C4 1.396(9)
C5 C6 1.406(8)
C6 C1 1.404(9)
C13 C12 1.379(10)
C15 C20 1.377(10)
C15 C16 1.385(9)
C15 C14 1.517(10)
C4 C3 1.371(10)
C4 H4 0.9300
C1 C2 1.370(9)
C1 H1 0.9300
C16 C17 1.412(10)
C16 H16 0.9300
C20 C19 1.393(11)
C20 H20 0.9300
C9 C10 1.384(10)
C9 H9 0.9300
C2 C3 1.420(10)
C2 H2 0.9300
C12 C11 1.360(10)
C12 H12 0.9300
C14 H14A 0.9700
C14 H14B 0.9700
C19 C18 1.353(10)
C19 H19 0.9300
C10 C11 1.388(11)
C10 H10 0.9300
C11 H11 0.9300
C17 C18 1.359(10)
C17 H17 0.9300
C18 H18 0.9300
